data_7026849
loop_
_publ_author_name
'Khrustalev, Victor N.'
'Aysin, Rinat R.'
'Borisova, Irina V.'
'Peregudov, Alexander S.'
'Leites, Larissa A.'
'Zemlyansky, Nikolai N.'

_publ_section_title
;
 A new stable monomeric lead(ii) dithiolate Pb(SCH(2)CH(2)NMe(2))(2): an
 interplay between a dynamic &quot;flip-flop&quot; process in solution and
 conformational isomerism in the solid-state.
;
_journal_issue 40
_journal_name_full 'Dalton transactions (Cambridge, England : 2003)'
_journal_page_first 9480
_journal_page_last 9483
_journal_paper_doi 10.1039/c0dt00783h
_journal_volume 39
_journal_year 2010
_chemical_formula_moiety 'C8 H20 N2 Pb S2'
_chemical_formula_sum 'C8 H20 N2 Pb S2'
_chemical_formula_weight 415.57
_chemical_name_systematic
;
?
;
_space_group_IT_number 19
_symmetry_cell_setting orthorhombic
_symmetry_space_group_name_Hall 'P 2ac 2ab'
_symmetry_space_group_name_H-M 'P 21 21 21'
_atom_sites_solution_hydrogens geom
_atom_sites_solution_primary direct
_atom_sites_solution_secondary difmap
_audit_creation_method SHELXL-97
_cell_angle_alpha 90.00
_cell_angle_beta 90.00
_cell_angle_gamma 90.00
_cell_formula_units_Z 4
_cell_length_a 10.4854(8)
_cell_length_b 11.0707(8)
_cell_length_c 11.5937(8)
_cell_measurement_reflns_used 2283
_cell_measurement_temperature 290(2)
_cell_measurement_theta_max 24.16
_cell_measurement_theta_min 2.54
_cell_volume 1345.81(17)
_computing_cell_refinement 'SAINTPlus, v. 6.2 (Bruker, 2001)'
_computing_data_collection 'APEX2 (Bruker, 2005)'
_computing_data_reduction 'SAINTPlus, v. 6.2 (Bruker, 2001)'
_computing_molecular_graphics 'SHELXTL (Sheldrick, 2008)'
_computing_publication_material 'SHELXTL (Sheldrick, 2008)'
_computing_structure_refinement 'SHELXTL (Sheldrick, 2008)'
_computing_structure_solution 'SHELXTL (Sheldrick, 2008)'
_diffrn_ambient_temperature 290(2)
_diffrn_measured_fraction_theta_full 0.985
_diffrn_measured_fraction_theta_max 0.985
_diffrn_measurement_device_type 'Bruker APEX-II CCD'
_diffrn_measurement_method '\f and \w scans'
_diffrn_radiation_monochromator graphite
_diffrn_radiation_source 'fine-focus sealed tube'
_diffrn_radiation_type MoK\a
_diffrn_radiation_wavelength 0.71073
_diffrn_reflns_av_R_equivalents 0.0384
_diffrn_reflns_av_sigmaI/netI 0.0435
_diffrn_reflns_limit_h_max 15
_diffrn_reflns_limit_h_min -14
_diffrn_reflns_limit_k_max 15
_diffrn_reflns_limit_k_min -15
_diffrn_reflns_limit_l_max 16
_diffrn_reflns_limit_l_min -16
_diffrn_reflns_number 17566
_diffrn_reflns_theta_full 30.55
_diffrn_reflns_theta_max 30.55
_diffrn_reflns_theta_min 2.68
_exptl_absorpt_coefficient_mu 12.812
_exptl_absorpt_correction_T_max 0.361
_exptl_absorpt_correction_T_min 0.250
_exptl_absorpt_correction_type multi-scan
_exptl_absorpt_process_details 'SADABS (Sheldrick, 2003)'
_exptl_crystal_colour colourless
_exptl_crystal_density_diffrn 2.051
_exptl_crystal_density_method 'not measured'
_exptl_crystal_description prism
_exptl_crystal_F_000 784
_exptl_crystal_size_max 0.15
_exptl_crystal_size_mid 0.12
_exptl_crystal_size_min 0.10
_refine_diff_density_max 0.775
_refine_diff_density_min -1.166
_refine_diff_density_rms 0.094
_refine_ls_abs_structure_details 'Flack H D (1983), Acta Cryst. A39, 876-881'
_refine_ls_abs_structure_Flack 0.007(9)
_refine_ls_extinction_method none
_refine_ls_goodness_of_fit_ref 1.006
_refine_ls_hydrogen_treatment constr
_refine_ls_matrix_type full
_refine_ls_number_parameters 118
_refine_ls_number_reflns 4077
_refine_ls_number_restraints 21
_refine_ls_restrained_S_all 1.006
_refine_ls_R_factor_all 0.0582
_refine_ls_R_factor_gt 0.0297
_refine_ls_shift/su_max 0.002
_refine_ls_shift/su_mean 0.000
_refine_ls_structure_factor_coef Fsqd
_refine_ls_weighting_details 'calc w=1/[\s^2^(Fo^2^)+(0.0133P)^2^+0.1173P] where P=(Fo^2^+2Fc^2^)/3'
_refine_ls_weighting_scheme calc
_refine_ls_wR_factor_gt 0.0545
_refine_ls_wR_factor_ref 0.0613
_reflns_number_gt 2828
_reflns_number_total 4077
_reflns_threshold_expression I>2\s(I)
_cod_data_source_file c0dt00783h.txt
_cod_data_source_block Pb(SR)2_RT_1
_cod_depositor_comments
;
The following automatic conversions were performed:

'_symmetry_cell_setting' value 'Orthorhombic' changed to
'orthorhombic' according to
/home/saulius/struct/CIF-dictionaries/cif_core.dic dictionary named
'cif_core.dic' version 2.4.2 from 2011-04-26.

Automatic conversion script
Id: cif_fix_values 1891 2012-01-12 08:04:46Z andrius 
;
_cod_original_cell_volume 1345.80(17)
_cod_database_code 7026849

loop_
_symmetry_equiv_pos_as_xyz
'x, y, z'
'-x+1/2, -y, z+1/2'
'-x, y+1/2, -z+1/2'
'x+1/2, -y+1/2, -z'

loop_
_atom_site_label
_atom_site_type_symbol
_atom_site_fract_x
_atom_site_fract_y
_atom_site_fract_z
_atom_site_U_iso_or_equiv
_atom_site_adp_type
_atom_site_occupancy
_atom_site_symmetry_multiplicity
_atom_site_calc_flag
_atom_site_refinement_flags
_atom_site_disorder_assembly
_atom_site_disorder_group
Pb1 Pb 0.905505(17) 0.49700(2) 0.737911(13) 0.05726(7) Uani 1 1 d . A .
S1 S 0.88081(17) 0.34852(13) 0.56376(13) 0.0686(4) Uani 1 1 d D A .
S2 S 0.91641(18) 0.69548(13) 0.61349(15) 0.0746(4) Uani 1 1 d D . .
N1 N 0.6584(4) 0.5016(4) 0.6981(3) 0.0653(10) Uani 1 1 d D . .
N2 N 1.1499(3) 0.5177(3) 0.6933(3) 0.0615(11) Uani 1 1 d D . .
C1 C 0.7093(3) 0.3550(5) 0.5422(6) 0.0840(13) Uani 1 1 d D . .
H1A H 0.6922 0.3395 0.4613 0.101 Uiso 1 1 calc R A .
H1B H 0.6710 0.2896 0.5859 0.101 Uiso 1 1 calc R . .
C2 C 0.6419(7) 0.4718(5) 0.5755(4) 0.0840(13) Uani 1 1 d D A .
H2A H 0.6752 0.5374 0.5290 0.101 Uiso 1 1 calc R . .
H2B H 0.5516 0.4641 0.5589 0.101 Uiso 1 1 calc R . .
C3 C 0.6017(6) 0.4159(6) 0.7807(6) 0.084(2) Uani 1 1 d D A .
H3A H 0.5155 0.3986 0.7585 0.126 Uiso 1 1 calc R . .
H3B H 0.6025 0.4507 0.8566 0.126 Uiso 1 1 calc R . .
H3C H 0.6504 0.3424 0.7810 0.126 Uiso 1 1 calc R . .
C4 C 0.6023(6) 0.6215(5) 0.7197(6) 0.0783(18) Uani 1 1 d D A .
H4A H 0.5133 0.6200 0.7003 0.117 Uiso 1 1 calc R . .
H4B H 0.6450 0.6807 0.6731 0.117 Uiso 1 1 calc R . .
H4C H 0.6120 0.6419 0.7997 0.117 Uiso 1 1 calc R . .
C5 C 1.0732(4) 0.6649(8) 0.5525(5) 0.0710(17) Uani 0.70 1 d PD A 1
H5A H 1.0664 0.5967 0.5004 0.085 Uiso 0.70 1 calc PR A 1
H5B H 1.0998 0.7343 0.5076 0.085 Uiso 0.70 1 calc PR A 1
C6 C 1.1755(7) 0.6375(4) 0.6421(5) 0.0710(17) Uani 0.70 1 d PD A 1
H6A H 1.2589 0.6377 0.6059 0.085 Uiso 0.70 1 calc PR A 1
H6B H 1.1747 0.6989 0.7018 0.085 Uiso 0.70 1 calc PR A 1
C5' C 1.0874(4) 0.7222(12) 0.6095(18) 0.0710(17) Uani 0.30 1 d PD A 2
H5C H 1.1074 0.7749 0.5451 0.085 Uiso 0.30 1 calc PR A 2
H5D H 1.1134 0.7628 0.6799 0.085 Uiso 0.30 1 calc PR A 2
C6' C 1.1614(17) 0.6046(9) 0.5972(8) 0.0710(17) Uani 0.30 1 d PD A 2
H6C H 1.1334 0.5649 0.5271 0.085 Uiso 0.30 1 calc PR A 2
H6D H 1.2509 0.6243 0.5876 0.085 Uiso 0.30 1 calc PR A 2
C7 C 1.2069(8) 0.5114(6) 0.8101(4) 0.0683(16) Uani 0.70 1 d PD A 1
H7A H 1.2982 0.5120 0.8039 0.102 Uiso 0.70 1 calc PR A 1
H7B H 1.1799 0.4382 0.8474 0.102 Uiso 0.70 1 calc PR A 1
H7C H 1.1794 0.5796 0.8546 0.102 Uiso 0.70 1 calc PR A 1
C8 C 1.2022(10) 0.4210(5) 0.6197(6) 0.0683(16) Uani 0.70 1 d PD A 1
H8A H 1.2930 0.4301 0.6139 0.102 Uiso 0.70 1 calc PR A 1
H8B H 1.1650 0.4262 0.5442 0.102 Uiso 0.70 1 calc PR A 1
H8C H 1.1826 0.3439 0.6531 0.102 Uiso 0.70 1 calc PR A 1
C7' C 1.2318(19) 0.5539(16) 0.7906(12) 0.0683(16) Uani 0.30 1 d PD A 2
H7D H 1.2950 0.6101 0.7641 0.102 Uiso 0.30 1 calc PR A 2
H7E H 1.2731 0.4839 0.8220 0.102 Uiso 0.30 1 calc PR A 2
H7F H 1.1806 0.5914 0.8492 0.102 Uiso 0.30 1 calc PR A 2
C8' C 1.185(2) 0.3951(6) 0.6532(12) 0.0683(16) Uani 0.30 1 d PD A 2
H8D H 1.2757 0.3875 0.6508 0.102 Uiso 0.30 1 calc PR A 2
H8E H 1.1502 0.3821 0.5774 0.102 Uiso 0.30 1 calc PR A 2
H8F H 1.1501 0.3362 0.7053 0.102 Uiso 0.30 1 calc PR A 2

loop_
_atom_site_aniso_label
_atom_site_aniso_U_11
_atom_site_aniso_U_22
_atom_site_aniso_U_33
_atom_site_aniso_U_23
_atom_site_aniso_U_13
_atom_site_aniso_U_12
Pb1 0.05332(10) 0.07753(13) 0.04094(9) 0.00052(16) 0.00238(7) 0.00205(17)
S1 0.0827(12) 0.0640(8) 0.0592(8) -0.0047(7) 0.0003(8) 0.0050(8)
S2 0.0814(12) 0.0578(8) 0.0846(10) 0.0019(7) -0.0057(9) 0.0117(9)
N1 0.054(2) 0.091(3) 0.0507(19) 0.011(4) -0.0001(17) 0.006(3)
N2 0.056(2) 0.047(3) 0.082(3) 0.009(2) 0.014(2) 0.004(2)
C1 0.098(4) 0.076(3) 0.079(3) -0.006(2) -0.027(3) 0.004(3)
C2 0.098(4) 0.076(3) 0.079(3) -0.006(2) -0.027(3) 0.004(3)
C3 0.065(4) 0.103(5) 0.085(5) 0.027(4) 0.010(4) 0.009(4)
C4 0.072(4) 0.080(4) 0.083(4) 0.012(3) 0.001(4) 0.018(3)
C5 0.078(4) 0.065(4) 0.070(4) 0.013(3) 0.005(3) -0.018(3)
C6 0.078(4) 0.065(4) 0.070(4) 0.013(3) 0.005(3) -0.018(3)
C5' 0.078(4) 0.065(4) 0.070(4) 0.013(3) 0.005(3) -0.018(3)
C6' 0.078(4) 0.065(4) 0.070(4) 0.013(3) 0.005(3) -0.018(3)
C7 0.056(4) 0.068(3) 0.082(3) 0.000(3) 0.011(3) -0.009(3)
C8 0.056(4) 0.068(3) 0.082(3) 0.000(3) 0.011(3) -0.009(3)
C7' 0.056(4) 0.068(3) 0.082(3) 0.000(3) 0.011(3) -0.009(3)
C8' 0.056(4) 0.068(3) 0.082(3) 0.000(3) 0.011(3) -0.009(3)

loop_
_atom_type_symbol
_atom_type_description
_atom_type_scat_dispersion_real
_atom_type_scat_dispersion_imag
_atom_type_scat_source
C C 0.0033 0.0016 'International Tables Vol C Tables 4.2.6.8 and 6.1.1.4'
H H 0.0000 0.0000 'International Tables Vol C Tables 4.2.6.8 and 6.1.1.4'
N N 0.0061 0.0033 'International Tables Vol C Tables 4.2.6.8 and 6.1.1.4'
S S 0.1246 0.1234 'International Tables Vol C Tables 4.2.6.8 and 6.1.1.4'
Pb Pb -3.3944 10.1111 'International Tables Vol C Tables 4.2.6.8 and 6.1.1.4'

loop_
_geom_angle_atom_site_label_1
_geom_angle_atom_site_label_2
_geom_angle_atom_site_label_3
_geom_angle
S1 Pb1 N2 89.97(9)
S1 Pb1 S2 96.08(5)
N2 Pb1 S2 77.09(8)
S1 Pb1 N1 77.26(10)
N2 Pb1 N1 157.66(11)
S2 Pb1 N1 86.01(11)
C1 S1 Pb1 100.33(19)
C5' S2 Pb1 101.1(5)
C5 S2 Pb1 95.5(2)
C2 N1 C4 108.6(4)
C2 N1 C3 115.9(5)
C4 N1 C3 108.0(5)
C2 N1 Pb1 106.4(3)
C4 N1 Pb1 112.4(4)
C3 N1 Pb1 105.7(3)
C8 N2 C6 110.6(3)
C7' N2 C6' 110.7(3)
C7' N2 C8' 110.3(3)
C6' N2 C8' 109.9(3)
C8 N2 C7 110.2(3)
C6 N2 C7 109.7(3)
C7' N2 Pb1 116.2(9)
C8 N2 Pb1 114.4(4)
C6 N2 Pb1 109.6(3)
C6' N2 Pb1 106.6(7)
C8' N2 Pb1 102.8(9)
C7 N2 Pb1 102.1(4)
C2 C1 S1 117.2(4)
C2 C1 H1A 108.0
S1 C1 H1A 108.0
C2 C1 H1B 108.0
S1 C1 H1B 108.0
H1A C1 H1B 107.2
N1 C2 C1 112.4(4)
N1 C2 H2A 109.1
C1 C2 H2A 109.1
N1 C2 H2B 109.1
C1 C2 H2B 109.1
H2A C2 H2B 107.9
N1 C3 H3A 109.5
N1 C3 H3B 109.5
H3A C3 H3B 109.5
N1 C3 H3C 109.5
H3A C3 H3C 109.5
H3B C3 H3C 109.5
N1 C4 H4A 109.5
N1 C4 H4B 109.5
H4A C4 H4B 109.5
N1 C4 H4C 109.5
H4A C4 H4C 109.5
H4B C4 H4C 109.5
C6 C5 S2 114.1(5)
C6 C5 H5A 108.7
S2 C5 H5A 108.7
C6 C5 H5B 108.7
S2 C5 H5B 108.7
H5A C5 H5B 107.6
N2 C6 C5 109.0(5)
N2 C6 H6A 109.9
C5 C6 H6A 109.9
N2 C6 H6B 109.9
C5 C6 H6B 109.9
H6A C6 H6B 108.3
C6' C5' S2 111.5(10)
C6' C5' H5C 109.3
S2 C5' H5C 109.3
C6' C5' H5D 109.3
S2 C5' H5D 109.3
H5C C5' H5D 108.0
N2 C6' C5' 116.4(11)
N2 C6' H6C 108.2
C5' C6' H6C 108.2
N2 C6' H6D 108.2
C5' C6' H6D 108.2
H6C C6' H6D 107.3
N2 C7 H7A 109.5
N2 C7 H7B 109.5
N2 C7 H7C 109.5
N2 C8 H8A 109.5
N2 C8 H8B 109.5
N2 C8 H8C 109.5
N2 C7' H7D 109.5
N2 C7' H7E 109.5
H7D C7' H7E 109.5
N2 C7' H7F 109.5
H7D C7' H7F 109.5
H7E C7' H7F 109.5
N2 C8' H8D 109.5
N2 C8' H8E 109.5
H8D C8' H8E 109.5
N2 C8' H8F 109.5
H8D C8' H8F 109.5
H8E C8' H8F 109.5

loop_
_geom_bond_atom_site_label_1
_geom_bond_atom_site_label_2
_geom_bond_distance
Pb1 S1 2.6164(14)
Pb1 N2 2.624(3)
Pb1 S2 2.6311(16)
Pb1 N1 2.632(4)
S1 C1 1.817(3)
S2 C5' 1.818(5)
S2 C5 1.821(5)
N1 C2 1.469(7)
N1 C4 1.473(7)
N1 C3 1.474(8)
N2 C7' 1.473(8)
N2 C8 1.474(7)
N2 C6 1.477(7)
N2 C6' 1.477(8)
N2 C8' 1.480(8)
N2 C7 1.481(7)
C1 C2 1.523(8)
C1 H1A 0.9700
C1 H1B 0.9700
C2 H2A 0.9700
C2 H2B 0.9700
C3 H3A 0.9600
C3 H3B 0.9600
C3 H3C 0.9600
C4 H4A 0.9600
C4 H4B 0.9600
C4 H4C 0.9600
C5 C6 1.523(8)
C5 H5A 0.9700
C5 H5B 0.9700
C6 H6A 0.9700
C6 H6B 0.9700
C5' C6' 1.522(8)
C5' H5C 0.9700
C5' H5D 0.9700
C6' H6C 0.9700
C6' H6D 0.9700
C7 H7A 0.9600
C7 H7B 0.9600
C7 H7C 0.9600
C8 H8A 0.9600
C8 H8B 0.9600
C8 H8C 0.9600
C7' H7D 0.9600
C7' H7E 0.9600
C7' H7F 0.9600
C8' H8D 0.9600
C8' H8E 0.9600
C8' H8F 0.9600

loop_
_geom_torsion_atom_site_label_1
_geom_torsion_atom_site_label_2
_geom_torsion_atom_site_label_3
_geom_torsion_atom_site_label_4
_geom_torsion
N2 Pb1 S1 C1 -162.1(2)
S2 Pb1 S1 C1 -85.1(2)
N1 Pb1 S1 C1 -0.6(2)
S1 Pb1 S2 C5' -99.4(6)
N2 Pb1 S2 C5' -10.9(6)
N1 Pb1 S2 C5' -176.2(6)
S1 Pb1 S2 C5 -70.1(3)
N2 Pb1 S2 C5 18.5(3)
N1 Pb1 S2 C5 -146.8(3)
S1 Pb1 N1 C2 -26.6(3)
N2 Pb1 N1 C2 30.0(6)
S2 Pb1 N1 C2 70.6(3)
S1 Pb1 N1 C4 -145.3(3)
N2 Pb1 N1 C4 -88.7(4)
S2 Pb1 N1 C4 -48.1(3)
S1 Pb1 N1 C3 97.1(4)
N2 Pb1 N1 C3 153.7(4)
S2 Pb1 N1 C3 -165.7(4)
S1 Pb1 N2 C7' -156.0(8)
S2 Pb1 N2 C7' 107.7(8)
N1 Pb1 N2 C7' 149.5(8)
S1 Pb1 N2 C8 -18.1(3)
S2 Pb1 N2 C8 -114.3(3)
N1 Pb1 N2 C8 -72.5(4)
S1 Pb1 N2 C6 106.7(3)
S2 Pb1 N2 C6 10.5(3)
N1 Pb1 N2 C6 52.3(4)
S1 Pb1 N2 C6' 80.1(6)
S2 Pb1 N2 C6' -16.1(6)
N1 Pb1 N2 C6' 25.6(7)
S1 Pb1 N2 C8' -35.4(6)
S2 Pb1 N2 C8' -131.7(6)
N1 Pb1 N2 C8' -89.9(7)
S1 Pb1 N2 C7 -137.0(3)
S2 Pb1 N2 C7 126.7(3)
N1 Pb1 N2 C7 168.5(4)
Pb1 S1 C1 C2 29.0(5)
C4 N1 C2 C1 174.0(5)
C3 N1 C2 C1 -64.3(7)
Pb1 N1 C2 C1 52.8(6)
S1 C1 C2 N1 -59.6(7)
Pb1 S2 C5 C6 -52.8(5)
C8 N2 C6 C5 83.4(7)
C7 N2 C6 C5 -154.9(5)
Pb1 N2 C6 C5 -43.6(5)
S2 C5 C6 N2 70.7(7)
Pb1 S2 C5' C6' 38.8(13)
C7' N2 C6' C5' -78.7(15)
C8' N2 C6' C5' 159.2(15)
Pb1 N2 C6' C5' 48.5(13)
S2 C5' C6' N2 -63.8(17)
